data_2215867
loop_
_publ_author_name
'Aghabozorg, Hossein'
'Manteghi, Faranak'
'Ghadermazi, Mohammad'

_publ_section_title
;
 Ammonium 6-carboxypyridine-2-carboxylate
;
_journal_coeditor_code CV2318
_journal_issue 11
_journal_name_full 'Acta Crystallographica Section E'
_journal_page_first o4454
_journal_page_last o4454
_journal_paper_doi 10.1107/S1600536807052610
_journal_volume 63
_journal_year 2007
_chemical_formula_iupac 'H4 N + , C7 H4 N O4 -'
_chemical_formula_moiety 'H4 N + , C7 H4 N O4 -'
_chemical_formula_sum 'C7 H8 N2 O4'
_chemical_formula_weight 184.15
_chemical_name_systematic
;
Ammonium 6-carboxypyridine-2-carboxylate
;
_space_group_IT_number 15
_symmetry_cell_setting monoclinic
_symmetry_space_group_name_Hall '-C 2yc'
_symmetry_space_group_name_H-M 'C 1 2/c 1'
_atom_sites_solution_hydrogens geom
_atom_sites_solution_primary direct
_atom_sites_solution_secondary difmap
_audit_creation_method SHELXL97
_cell_angle_alpha 90.00
_cell_angle_beta 125.651(2)
_cell_angle_gamma 90.00
_cell_formula_units_Z 4
_cell_length_a 10.7033(11)
_cell_length_b 12.0722(12)
_cell_length_c 7.2121(7)
_cell_measurement_reflns_used 1992
_cell_measurement_temperature 100(2)
_cell_measurement_theta_max 34.82
_cell_measurement_theta_min 2.89
_cell_volume 757.24(13)
_computing_cell_refinement 'APEX2 (Bruker, 2005)'
_computing_data_collection 'APEX2 (Bruker, 2005)'
_computing_data_reduction 'APEX2 (Bruker, 2005)'
_computing_molecular_graphics 'SHELXTL (Sheldrick, 1998)'
_computing_publication_material 'SHELXTL (Sheldrick, 1998)'
_computing_structure_refinement 'SHELXTL (Sheldrick, 1998)'
_computing_structure_solution 'SHELXTL (Sheldrick, 1998)'
_diffrn_ambient_temperature 100(2)
_diffrn_measured_fraction_theta_full 0.997
_diffrn_measured_fraction_theta_max 0.997
_diffrn_measurement_device_type 'Bruker SMART APEXII CCD area-detector'
_diffrn_measurement_method '\f and \w'
_diffrn_radiation_monochromator graphite
_diffrn_radiation_source 'fine-focus sealed tube'
_diffrn_radiation_type MoK\a
_diffrn_radiation_wavelength 0.71073
_diffrn_reflns_av_R_equivalents 0.0201
_diffrn_reflns_av_sigmaI/netI 0.0183
_diffrn_reflns_limit_h_max 14
_diffrn_reflns_limit_h_min -15
_diffrn_reflns_limit_k_max 17
_diffrn_reflns_limit_k_min -16
_diffrn_reflns_limit_l_max 10
_diffrn_reflns_limit_l_min -10
_diffrn_reflns_number 3303
_diffrn_reflns_theta_full 30.49
_diffrn_reflns_theta_max 30.49
_diffrn_reflns_theta_min 2.89
_exptl_absorpt_coefficient_mu 0.135
_exptl_absorpt_correction_T_max 0.9358
_exptl_absorpt_correction_T_min 0.9358
_exptl_absorpt_correction_type multi-scan
_exptl_absorpt_process_details '(APEX2; Bruker, 2005)'
_exptl_crystal_colour colourless
_exptl_crystal_density_diffrn 1.615
_exptl_crystal_density_method 'not measured'
_exptl_crystal_description cube
_exptl_crystal_F_000 384
_exptl_crystal_size_max 0.50
_exptl_crystal_size_mid 0.50
_exptl_crystal_size_min 0.50
_refine_diff_density_max 0.549
_refine_diff_density_min -0.220
_refine_ls_extinction_coef 0.016(4)
_refine_ls_extinction_expression Fc^*^=kFc[1+0.001xFc^2^\l^3^/sin(2\q)]^-1/4^
_refine_ls_extinction_method 'SHELXTL (Sheldrick, 1998)'
_refine_ls_goodness_of_fit_ref 1.048
_refine_ls_hydrogen_treatment constr
_refine_ls_matrix_type full
_refine_ls_number_parameters 62
_refine_ls_number_reflns 1158
_refine_ls_number_restraints 0
_refine_ls_restrained_S_all 1.048
_refine_ls_R_factor_all 0.0361
_refine_ls_R_factor_gt 0.0343
_refine_ls_shift/su_max 0.000
_refine_ls_shift/su_mean 0.000
_refine_ls_structure_factor_coef Fsqd
_refine_ls_weighting_details 'calc w = 1/[\s^2^(Fo^2^)+(0.0629P)^2^+0.3876P] where P=(Fo^2^+2Fc^2^)/3'
_refine_ls_weighting_scheme calc
_refine_ls_wR_factor_gt 0.0997
_refine_ls_wR_factor_ref 0.1015
_reflns_number_gt 1081
_reflns_number_total 1158
_reflns_threshold_expression I>2\s(I)
_cod_data_source_file cv2318.cif
_cod_data_source_block I
_cod_original_sg_symbol_H-M 'C 2/c'
_cod_database_code 2215867
_cod_database_fobs_code 2215867

loop_
_symmetry_equiv_pos_as_xyz
'x, y, z'
'-x, y, -z+1/2'
'x+1/2, y+1/2, z'
'-x+1/2, y+1/2, -z+1/2'
'-x, -y, -z'
'x, -y, z-1/2'
'-x+1/2, -y+1/2, -z'
'x+1/2, -y+1/2, z-1/2'

loop_
_atom_site_type_symbol
_atom_site_label
_atom_site_fract_x
_atom_site_fract_y
_atom_site_fract_z
_atom_site_U_iso_or_equiv
_atom_site_adp_type
_atom_site_calc_flag
_atom_site_refinement_flags
_atom_site_occupancy
O O1 0.73809(7) 0.61754(5) 0.13711(11) 0.01439(18) Uani d . 1
O O2 0.62331(7) 0.45370(5) 0.08777(12) 0.01787(19) Uani d . 1
H H1 0.5518 0.5000 0.0356 0.027 Uiso d PR 0.50
N N1 1.0000 0.50758(8) 0.2500 0.0100(2) Uani d S 1
C C1 0.73808(9) 0.51498(7) 0.14117(13) 0.01132(19) Uani d . 1
C C2 0.87885(8) 0.44959(6) 0.20657(12) 0.00989(19) Uani d . 1
C C3 0.87534(9) 0.33428(7) 0.21115(14) 0.01224(19) Uani d . 1
H H3A 0.7893 0.2967 0.1881 0.015 Uiso calc R 1
C C4 1.0000 0.27524(9) 0.2500 0.0135(2) Uani d S 1
H H4A 1.0000 0.1966 0.2500 0.016 Uiso calc SR 1
N N2 1.0000 0.75422(8) 0.2500 0.0144(2) Uani d S 1
H H2 0.9523 0.7984 0.1263 0.017 Uiso d R 1
H H3 0.9317 0.7089 0.2460 0.017 Uiso d R 1

loop_
_atom_site_aniso_label
_atom_site_aniso_U_11
_atom_site_aniso_U_22
_atom_site_aniso_U_33
_atom_site_aniso_U_12
_atom_site_aniso_U_13
_atom_site_aniso_U_23
O1 0.0108(3) 0.0103(3) 0.0208(3) 0.00095(19) 0.0085(3) -0.0002(2)
O2 0.0092(3) 0.0123(3) 0.0316(4) -0.0001(2) 0.0115(3) 0.0008(2)
N1 0.0080(4) 0.0092(4) 0.0121(4) 0.000 0.0054(4) 0.000
C1 0.0087(4) 0.0116(4) 0.0136(4) 0.0003(2) 0.0064(3) 0.0001(2)
C2 0.0076(3) 0.0095(4) 0.0117(4) 0.0001(2) 0.0052(3) 0.0000(2)
C3 0.0094(3) 0.0102(4) 0.0156(4) -0.0011(2) 0.0064(3) 0.0001(2)
C4 0.0112(5) 0.0087(4) 0.0180(5) 0.000 0.0070(4) 0.000
N2 0.0119(4) 0.0107(4) 0.0183(5) 0.000 0.0076(4) 0.000

loop_
_atom_type_symbol
_atom_type_description
_atom_type_scat_dispersion_real
_atom_type_scat_dispersion_imag
_atom_type_scat_source
C C 0.0033 0.0016 'International Tables Vol C Tables 4.2.6.8 and 6.1.1.4'
H H 0.0000 0.0000 'International Tables Vol C Tables 4.2.6.8 and 6.1.1.4'
N N 0.0061 0.0033 'International Tables Vol C Tables 4.2.6.8 and 6.1.1.4'
O O 0.0106 0.0060 'International Tables Vol C Tables 4.2.6.8 and 6.1.1.4'

loop_
_geom_angle_atom_site_label_1
_geom_angle_atom_site_label_2
_geom_angle_atom_site_label_3
_geom_angle_site_symmetry_1
_geom_angle_site_symmetry_3
_geom_angle
C1 O2 H1 . . 102.4
C2 N1 C2 . 2_755 117.01(9)
O1 C1 O2 . . 125.55(7)
O1 C1 C2 . . 121.02(7)
O2 C1 C2 . . 113.41(7)
N1 C2 C3 . . 123.51(7)
N1 C2 C1 . . 116.90(7)
C3 C2 C1 . . 119.54(7)
C4 C3 C2 . . 118.76(7)
C4 C3 H3A . . 120.6
C2 C3 H3A . . 120.6
C3 C4 C3 2_755 . 118.29(10)
C3 C4 H4A 2_755 . 120.9
C3 C4 H4A . . 120.9
H2 N2 H3 . . 110.3

loop_
_geom_bond_atom_site_label_1
_geom_bond_atom_site_label_2
_geom_bond_site_symmetry_2
_geom_bond_distance
O1 C1 . 1.2385(10)
O2 C1 . 1.2857(9)
O2 H1 . 0.8389
N1 C2 . 1.3402(9)
N1 C2 2_755 1.3402(9)
C1 C2 . 1.5125(11)
C2 C3 . 1.3934(11)
C3 C4 . 1.3896(9)
C3 H3A . 0.9500
C4 C3 2_755 1.3896(9)
C4 H4A . 0.9500
N2 H2 . 0.8999
N2 H3 . 0.9000

loop_
_geom_hbond_atom_site_label_D
_geom_hbond_atom_site_label_H
_geom_hbond_atom_site_label_A
_geom_hbond_site_symmetry_A
_geom_hbond_distance_DH
_geom_hbond_distance_HA
_geom_hbond_distance_DA
_geom_hbond_angle_DHA
_geom_hbond_publ_flag
O2 H1 O2 5_665 0.84 1.64 2.4340(10) 158 yes
N2 H2 O1 7_665 0.90 2.07 2.8970(10) 153 yes
N2 H3 O1 1_555 0.90 2.06 2.9300(10) 163 yes
N2 H3 N1 1_555 0.90 2.53 2.9770(10) 111 ?

loop_
_geom_torsion_atom_site_label_1
_geom_torsion_atom_site_label_2
_geom_torsion_atom_site_label_3
_geom_torsion_atom_site_label_4
_geom_torsion_site_symmetry_1
_geom_torsion_site_symmetry_4
_geom_torsion
C2 N1 C2 C3 2_755 . 1.91(5)
C2 N1 C2 C1 2_755 . -175.78(7)
O1 C1 C2 N1 . . -2.72(10)
O2 C1 C2 N1 . . 175.75(6)
O1 C1 C2 C3 . . 179.50(7)
O2 C1 C2 C3 . . -2.04(10)
N1 C2 C3 C4 . . -3.76(11)
C1 C2 C3 C4 . . 173.87(6)
C2 C3 C4 C3 . 2_755 1.74(5)
